data_4025604
loop_
_publ_author_name
'Kinkini Roy'
'Chun Wang'
'Mark D. Smith'
'Perry J. Pellechia'
'Linda S. Shimizu'

_publ_section_title
;
 Alkali Metal Ions As Probes of Structure and Recognition Properties of
 Macrocyclic Pyridyl Urea Hosts
;
_journal_name_full 'Journal of Organic Chemistry'
_journal_page_first 5453
_journal_page_last 5460
_journal_paper_doi 10.1021/jo1009596
_journal_volume 75
_journal_year 2010
_chemical_formula_moiety 'C56 H80 N16 O4, 2(C H Cl3)'
_chemical_formula_sum 'C58 H82 Cl6 N16 O4'
_chemical_formula_weight 1280.10
_chemical_name_systematic
; 
 ? 
;
_space_group_IT_number 2
_symmetry_cell_setting triclinic
_symmetry_space_group_name_Hall '-P 1'
_symmetry_space_group_name_H-M 'P -1'
_atom_sites_solution_hydrogens geom
_atom_sites_solution_primary direct
_atom_sites_solution_secondary difmap
_audit_creation_method SHELXL-97
_cell_angle_alpha 79.5820(10)
_cell_angle_beta 87.5610(10)
_cell_angle_gamma 72.0680(10)
_cell_formula_units_Z 1
_cell_length_a 9.0435(5)
_cell_length_b 10.8574(6)
_cell_length_c 17.0752(10)
_cell_measurement_reflns_used 1478
_cell_measurement_temperature 150(2)
_cell_measurement_theta_max 20.413
_cell_measurement_theta_min 2.367
_cell_volume 1568.70(15)
_computing_cell_refinement 'SAINT-Plus Version 6.45 (Bruker, 2001)'
_computing_data_collection 'SMART Version 5.625 (Bruker, 2001)'
_computing_data_reduction 'SAINT-Plus Version 6.45 (Bruker, 2001)'
_computing_molecular_graphics various
_computing_publication_material 'SHELXTL Version 6.14 (Bruker, 2000)'
_computing_structure_refinement 'SHELXL-97 (Sheldrick, 1997)'
_computing_structure_solution 'SHELXS-97 (Sheldrick, 1990)'
_diffrn_ambient_temperature 150(2)
_diffrn_measured_fraction_theta_full 1.000
_diffrn_measured_fraction_theta_max 1.000
_diffrn_measurement_device_type 'Bruker SMART APEX CCD diffractometer'
_diffrn_measurement_method 'omega scans'
_diffrn_radiation_monochromator graphite
_diffrn_radiation_source 'fine-focus sealed tube'
_diffrn_radiation_type MoK\a
_diffrn_radiation_wavelength 0.71073
_diffrn_reflns_av_R_equivalents 0.0748
_diffrn_reflns_av_sigmaI/netI 0.1140
_diffrn_reflns_limit_h_max 9
_diffrn_reflns_limit_h_min -9
_diffrn_reflns_limit_k_max 11
_diffrn_reflns_limit_k_min -11
_diffrn_reflns_limit_l_max 18
_diffrn_reflns_limit_l_min -18
_diffrn_reflns_number 11849
_diffrn_reflns_theta_full 22.54
_diffrn_reflns_theta_max 22.54
_diffrn_reflns_theta_min 2.00
_exptl_absorpt_coefficient_mu 0.333
_exptl_absorpt_correction_type none
_exptl_crystal_colour colorless
_exptl_crystal_density_diffrn 1.355
_exptl_crystal_density_method 'not measured'
_exptl_crystal_description plate
_exptl_crystal_F_000 676
_exptl_crystal_size_max 0.22
_exptl_crystal_size_mid 0.12
_exptl_crystal_size_min 0.06
_refine_diff_density_max 0.266
_refine_diff_density_min -0.235
_refine_diff_density_rms 0.044
_refine_ls_extinction_method none
_refine_ls_goodness_of_fit_ref 0.798
_refine_ls_hydrogen_treatment constr
_refine_ls_matrix_type full
_refine_ls_number_parameters 385
_refine_ls_number_reflns 4124
_refine_ls_number_restraints 0
_refine_ls_restrained_S_all 0.798
_refine_ls_R_factor_all 0.0930
_refine_ls_R_factor_gt 0.0443
_refine_ls_shift/su_max 0.000
_refine_ls_shift/su_mean 0.000
_refine_ls_structure_factor_coef Fsqd
_refine_ls_weighting_details 'calc w=1/[\s^2^(Fo^2^)+(0.0111P)^2^+0.0000P] where P=(Fo^2^+2Fc^2^)/3'
_refine_ls_weighting_scheme calc
_refine_ls_wR_factor_gt 0.0616
_refine_ls_wR_factor_ref 0.0725
_reflns_number_gt 2315
_reflns_number_total 4124
_reflns_threshold_expression >2sigma(I)
_cod_data_source_file jo1009596_si_007.cif
_cod_data_source_block cwtri2m
_cod_depositor_comments
;
The following automatic conversions were performed:

'_symmetry_cell_setting' value 'Triclinic' changed to 'triclinic'
according to the built-in table from CIF Core dictionary named
'cif_core.dic' version 2.4.1 from 2010-06-29.

Automatic conversion script
Id: cif_fix_values 1646 2011-03-28 12:23:43Z adriana 
;
_cod_database_code 4025604

loop_
_symmetry_equiv_pos_as_xyz
'x, y, z'
'-x, -y, -z'

loop_
_atom_site_label
_atom_site_type_symbol
_atom_site_fract_x
_atom_site_fract_y
_atom_site_fract_z
_atom_site_U_iso_or_equiv
_atom_site_adp_type
_atom_site_occupancy
_atom_site_symmetry_multiplicity
_atom_site_calc_flag
_atom_site_refinement_flags
_atom_site_disorder_assembly
_atom_site_disorder_group
C1 C 0.3666(5) 0.1943(4) 0.5651(2) 0.0343(11) Uani 1 1 d . . .
C2 C 0.1249(4) 0.3111(4) 0.4830(2) 0.0417(11) Uani 1 1 d . . .
H2A H 0.1234 0.4010 0.4575 0.050 Uiso 1 1 calc R . .
H2B H 0.0726 0.2768 0.4461 0.050 Uiso 1 1 calc R . .
C3 C 0.1334(4) 0.3417(4) 0.6135(2) 0.0386(11) Uani 1 1 d . . .
H3A H 0.0756 0.3502 0.6638 0.046 Uiso 1 1 calc R . .
H3B H 0.1556 0.4256 0.5938 0.046 Uiso 1 1 calc R . .
C4 C -0.0448(4) 0.2178(4) 0.5798(2) 0.0413(11) Uani 1 1 d . . .
C5 C 0.0591(4) 0.0739(3) 0.5864(2) 0.0469(12) Uani 1 1 d . . .
H5A H 0.1090 0.0606 0.5352 0.070 Uiso 1 1 calc R . .
H5B H -0.0048 0.0149 0.6004 0.070 Uiso 1 1 calc R . .
H5C H 0.1389 0.0547 0.6277 0.070 Uiso 1 1 calc R . .
C6 C -0.1735(4) 0.2463(4) 0.5174(2) 0.0497(12) Uani 1 1 d . . .
H6A H -0.2339 0.3396 0.5098 0.075 Uiso 1 1 calc R . .
H6B H -0.2422 0.1928 0.5358 0.075 Uiso 1 1 calc R . .
H6C H -0.1269 0.2245 0.4669 0.075 Uiso 1 1 calc R . .
C7 C -0.1234(4) 0.2385(4) 0.6596(2) 0.0541(13) Uani 1 1 d . . .
H7A H -0.0448 0.2057 0.7025 0.081 Uiso 1 1 calc R . .
H7B H -0.2000 0.1905 0.6693 0.081 Uiso 1 1 calc R . .
H7C H -0.1756 0.3325 0.6582 0.081 Uiso 1 1 calc R . .
C8 C 0.3632(4) 0.2160(3) 0.7039(2) 0.0336(10) Uani 1 1 d . . .
H8A H 0.3946 0.2950 0.7059 0.040 Uiso 1 1 calc R . .
H8B H 0.4589 0.1404 0.7055 0.040 Uiso 1 1 calc R . .
C9 C 0.2673(4) 0.1910(4) 0.7761(2) 0.0315(10) Uani 1 1 d . . .
C10 C 0.2555(4) 0.0680(4) 0.8046(2) 0.0360(10) Uani 1 1 d . . .
H10 H 0.3086 -0.0037 0.7790 0.043 Uiso 1 1 calc R . .
C11 C 0.1666(4) 0.0490(4) 0.8701(2) 0.0418(11) Uani 1 1 d . . .
H11 H 0.1573 -0.0356 0.8905 0.050 Uiso 1 1 calc R . .
C12 C 0.0909(4) 0.1556(4) 0.9058(2) 0.0380(11) Uani 1 1 d . . .
H12 H 0.0277 0.1461 0.9509 0.046 Uiso 1 1 calc R . .
C13 C 0.1093(4) 0.2768(4) 0.8741(2) 0.0335(10) Uani 1 1 d . . .
C14 C 0.0352(4) 0.3944(3) 0.9143(2) 0.0415(11) Uani 1 1 d . . .
H14A H -0.0682 0.3907 0.9339 0.050 Uiso 1 1 calc R . .
H14B H 0.0998 0.3879 0.9611 0.050 Uiso 1 1 calc R . .
C15 C 0.1421(5) 0.5667(4) 0.8526(2) 0.0299(10) Uani 1 1 d . . .
C16 C -0.1059(4) 0.5644(4) 0.8017(2) 0.0429(11) Uani 1 1 d . . .
H16A H -0.0721 0.5133 0.7581 0.051 Uiso 1 1 calc R . .
H16B H -0.2009 0.5463 0.8248 0.051 Uiso 1 1 calc R . .
C17 C -0.0011(4) 0.7219(4) 0.7363(2) 0.0404(11) Uani 1 1 d . . .
H17A H -0.0185 0.8175 0.7193 0.048 Uiso 1 1 calc R . .
H17B H 0.0242 0.6805 0.6883 0.048 Uiso 1 1 calc R . .
C18 C -0.2298(4) 0.7988(4) 0.8195(2) 0.0360(10) Uani 1 1 d . . .
C19 C -0.1323(4) 0.8284(4) 0.8801(2) 0.0470(12) Uani 1 1 d . . .
H19A H -0.0752 0.7463 0.9146 0.070 Uiso 1 1 calc R . .
H19B H -0.2005 0.8880 0.9125 0.070 Uiso 1 1 calc R . .
H19C H -0.0584 0.8701 0.8521 0.070 Uiso 1 1 calc R . .
C20 C -0.3543(4) 0.7471(4) 0.8637(3) 0.0692(15) Uani 1 1 d . . .
H20A H -0.4126 0.7210 0.8260 0.104 Uiso 1 1 calc R . .
H20B H -0.4253 0.8162 0.8891 0.104 Uiso 1 1 calc R . .
H20C H -0.3050 0.6708 0.9046 0.104 Uiso 1 1 calc R . .
C21 C -0.3090(5) 0.9249(4) 0.7632(2) 0.0704(15) Uani 1 1 d . . .
H21A H -0.2302 0.9587 0.7337 0.106 Uiso 1 1 calc R . .
H21B H -0.3720 0.9902 0.7938 0.106 Uiso 1 1 calc R . .
H21C H -0.3761 0.9075 0.7258 0.106 Uiso 1 1 calc R . .
C22 C 0.2596(4) 0.7217(4) 0.7755(2) 0.0415(11) Uani 1 1 d . . .
H22A H 0.3251 0.6982 0.8242 0.050 Uiso 1 1 calc R . .
H22B H 0.2176 0.8188 0.7632 0.050 Uiso 1 1 calc R . .
C23 C 0.3610(4) 0.6743(4) 0.7073(2) 0.0324(10) Uani 1 1 d . . .
C24 C 0.3720(4) 0.5555(4) 0.6860(2) 0.0365(11) Uani 1 1 d . . .
H24 H 0.3137 0.5017 0.7129 0.044 Uiso 1 1 calc R . .
C25 C 0.4698(4) 0.5162(4) 0.6247(2) 0.0392(11) Uani 1 1 d . . .
H25 H 0.4798 0.4348 0.6085 0.047 Uiso 1 1 calc R . .
C26 C 0.5520(4) 0.5969(4) 0.5876(2) 0.0353(10) Uani 1 1 d . . .
H26 H 0.6196 0.5723 0.5451 0.042 Uiso 1 1 calc R . .
C27 C 0.5354(4) 0.7136(4) 0.6125(2) 0.0312(10) Uani 1 1 d . . .
C28 C 0.6248(4) 0.8061(4) 0.5761(2) 0.0399(11) Uani 1 1 d . . .
H28A H 0.5505 0.8956 0.5621 0.048 Uiso 1 1 calc R . .
H28B H 0.6978 0.8089 0.6169 0.048 Uiso 1 1 calc R . .
N1 N 0.2879(3) 0.2273(3) 0.49415(19) 0.0346(8) Uani 1 1 d . . .
N2 N 0.0376(3) 0.3189(3) 0.55555(18) 0.0340(8) Uani 1 1 d . . .
N3 N 0.2809(3) 0.2352(3) 0.62955(18) 0.0332(8) Uani 1 1 d . . .
N4 N 0.1955(3) 0.2954(3) 0.81020(18) 0.0320(8) Uani 1 1 d . . .
N5 N 0.0167(3) 0.5205(3) 0.86322(17) 0.0308(8) Uani 1 1 d . . .
N6 N -0.1420(3) 0.7016(3) 0.76946(17) 0.0313(8) Uani 1 1 d . . .
N7 N 0.1314(3) 0.6682(3) 0.79166(18) 0.0308(8) Uani 1 1 d . . .
N8 N 0.4408(3) 0.7540(3) 0.67130(17) 0.0321(8) Uani 1 1 d . . .
O1 O 0.5047(3) 0.1297(2) 0.57154(15) 0.0408(7) Uani 1 1 d . . .
O2 O 0.2549(3) 0.5223(2) 0.89886(15) 0.0406(7) Uani 1 1 d . . .
C29 C 0.5548(4) 0.2915(3) 0.9147(2) 0.0381(11) Uani 1 1 d . . .
H29 H 0.4491 0.3563 0.9028 0.046 Uiso 1 1 calc R . .
Cl1 Cl 0.53350(13) 0.13502(11) 0.94592(7) 0.0605(4) Uani 1 1 d . . .
Cl2 Cl 0.64203(12) 0.33831(10) 0.98901(6) 0.0494(3) Uani 1 1 d . . .
Cl3 Cl 0.66371(13) 0.29406(12) 0.82703(7) 0.0670(4) Uani 1 1 d . . .

loop_
_atom_site_aniso_label
_atom_site_aniso_U_11
_atom_site_aniso_U_22
_atom_site_aniso_U_33
_atom_site_aniso_U_23
_atom_site_aniso_U_13
_atom_site_aniso_U_12
C1 0.030(3) 0.033(3) 0.040(3) -0.008(2) 0.009(3) -0.012(2)
C2 0.034(3) 0.057(3) 0.035(3) -0.006(2) 0.003(2) -0.017(2)
C3 0.037(3) 0.041(3) 0.037(3) -0.007(2) 0.001(2) -0.010(2)
C4 0.039(3) 0.042(3) 0.042(3) -0.001(2) 0.000(2) -0.015(2)
C5 0.050(3) 0.043(3) 0.047(3) -0.003(2) 0.001(2) -0.014(2)
C6 0.036(3) 0.050(3) 0.064(3) -0.005(2) -0.011(2) -0.016(2)
C7 0.048(3) 0.069(3) 0.049(3) -0.011(3) 0.022(2) -0.026(3)
C8 0.031(2) 0.030(3) 0.039(3) -0.007(2) -0.003(2) -0.008(2)
C9 0.033(2) 0.034(3) 0.029(3) -0.005(2) -0.008(2) -0.010(2)
C10 0.038(3) 0.033(3) 0.038(3) -0.008(2) -0.004(2) -0.011(2)
C11 0.056(3) 0.028(3) 0.045(3) -0.001(2) -0.009(2) -0.020(2)
C12 0.044(3) 0.038(3) 0.032(3) 0.000(2) -0.002(2) -0.016(2)
C13 0.035(3) 0.034(3) 0.032(3) -0.004(2) -0.002(2) -0.012(2)
C14 0.048(3) 0.038(3) 0.036(3) 0.000(2) 0.011(2) -0.015(2)
C15 0.028(3) 0.031(3) 0.029(3) -0.010(2) 0.004(2) -0.003(2)
C16 0.036(3) 0.041(3) 0.053(3) -0.014(2) -0.002(2) -0.011(2)
C17 0.042(3) 0.043(3) 0.029(3) -0.002(2) 0.001(2) -0.005(2)
C18 0.027(2) 0.039(3) 0.036(3) -0.014(2) -0.001(2) 0.003(2)
C19 0.046(3) 0.044(3) 0.043(3) -0.020(2) -0.006(2) 0.004(2)
C20 0.038(3) 0.098(4) 0.076(4) -0.038(3) 0.017(3) -0.016(3)
C21 0.083(4) 0.053(3) 0.048(3) -0.017(3) -0.017(3) 0.026(3)
C22 0.036(3) 0.044(3) 0.051(3) -0.017(2) 0.011(2) -0.018(2)
C23 0.030(2) 0.037(3) 0.034(3) -0.009(2) 0.003(2) -0.014(2)
C24 0.035(3) 0.034(3) 0.042(3) -0.007(2) 0.011(2) -0.015(2)
C25 0.042(3) 0.034(3) 0.043(3) -0.012(2) 0.008(2) -0.013(2)
C26 0.033(3) 0.039(3) 0.035(3) -0.009(2) 0.009(2) -0.012(2)
C27 0.031(2) 0.034(3) 0.030(3) -0.006(2) 0.004(2) -0.011(2)
C28 0.047(3) 0.045(3) 0.035(3) -0.015(2) 0.011(2) -0.021(2)
N1 0.032(2) 0.042(2) 0.028(2) -0.0043(17) 0.0093(18) -0.0108(17)
N2 0.032(2) 0.046(2) 0.024(2) -0.0053(16) 0.0031(17) -0.0126(17)
N3 0.026(2) 0.037(2) 0.031(2) -0.0077(17) -0.0044(17) -0.0011(16)
N4 0.033(2) 0.033(2) 0.030(2) -0.0076(17) 0.0016(17) -0.0085(17)
N5 0.029(2) 0.029(2) 0.034(2) -0.0016(17) 0.0031(17) -0.0092(17)
N6 0.0239(19) 0.036(2) 0.031(2) -0.0076(17) 0.0022(16) -0.0049(16)
N7 0.029(2) 0.036(2) 0.030(2) -0.0030(17) 0.0038(17) -0.0148(17)
N8 0.029(2) 0.035(2) 0.034(2) -0.0081(17) 0.0061(17) -0.0125(17)
O1 0.0326(17) 0.0377(18) 0.0476(19) -0.0081(14) 0.0076(14) -0.0047(15)
O2 0.0346(17) 0.0434(19) 0.0389(18) -0.0111(15) -0.0069(14) -0.0018(15)
C29 0.037(3) 0.034(3) 0.039(3) -0.008(2) 0.001(2) -0.006(2)
Cl1 0.0815(9) 0.0480(8) 0.0571(8) -0.0108(6) 0.0010(7) -0.0263(7)
Cl2 0.0454(7) 0.0646(8) 0.0461(7) -0.0206(6) 0.0039(6) -0.0222(6)
Cl3 0.0654(8) 0.1064(11) 0.0397(8) -0.0173(7) 0.0092(6) -0.0401(8)

loop_
_atom_type_symbol
_atom_type_description
_atom_type_scat_dispersion_real
_atom_type_scat_dispersion_imag
_atom_type_scat_source
C C 0.0033 0.0016 'International Tables Vol C Tables 4.2.6.8 and 6.1.1.4'
H H 0.0000 0.0000 'International Tables Vol C Tables 4.2.6.8 and 6.1.1.4'
N N 0.0061 0.0033 'International Tables Vol C Tables 4.2.6.8 and 6.1.1.4'
O O 0.0106 0.0060 'International Tables Vol C Tables 4.2.6.8 and 6.1.1.4'
Cl Cl 0.1484 0.1585 'International Tables Vol C Tables 4.2.6.8 and 6.1.1.4'

loop_
_geom_angle_atom_site_label_1
_geom_angle_atom_site_label_2
_geom_angle_atom_site_label_3
_geom_angle
_geom_angle_site_symmetry_1
_geom_angle_site_symmetry_3
_geom_angle_publ_flag
O1 C1 N1 122.0(4) . . ?
O1 C1 N3 122.0(4) . . ?
N1 C1 N3 116.0(3) . . ?
N2 C2 N1 114.3(3) . . ?
N2 C2 H2A 108.7 . . ?
N1 C2 H2A 108.7 . . ?
N2 C2 H2B 108.7 . . ?
N1 C2 H2B 108.7 . . ?
H2A C2 H2B 107.6 . . ?
N2 C3 N3 112.3(3) . . ?
N2 C3 H3A 109.1 . . ?
N3 C3 H3A 109.1 . . ?
N2 C3 H3B 109.1 . . ?
N3 C3 H3B 109.1 . . ?
H3A C3 H3B 107.9 . . ?
N2 C4 C7 108.5(3) . . ?
N2 C4 C6 106.6(3) . . ?
C7 C4 C6 107.5(3) . . ?
N2 C4 C5 115.0(3) . . ?
C7 C4 C5 109.5(3) . . ?
C6 C4 C5 109.5(3) . . ?
C4 C5 H5A 109.5 . . ?
C4 C5 H5B 109.5 . . ?
H5A C5 H5B 109.5 . . ?
C4 C5 H5C 109.5 . . ?
H5A C5 H5C 109.5 . . ?
H5B C5 H5C 109.5 . . ?
C4 C6 H6A 109.5 . . ?
C4 C6 H6B 109.5 . . ?
H6A C6 H6B 109.5 . . ?
C4 C6 H6C 109.5 . . ?
H6A C6 H6C 109.5 . . ?
H6B C6 H6C 109.5 . . ?
C4 C7 H7A 109.5 . . ?
C4 C7 H7B 109.5 . . ?
H7A C7 H7B 109.5 . . ?
C4 C7 H7C 109.5 . . ?
H7A C7 H7C 109.5 . . ?
H7B C7 H7C 109.5 . . ?
N3 C8 C9 113.0(3) . . ?
N3 C8 H8A 109.0 . . ?
C9 C8 H8A 109.0 . . ?
N3 C8 H8B 109.0 . . ?
C9 C8 H8B 109.0 . . ?
H8A C8 H8B 107.8 . . ?
N4 C9 C10 122.5(4) . . ?
N4 C9 C8 116.2(3) . . ?
C10 C9 C8 121.3(3) . . ?
C9 C10 C11 119.7(4) . . ?
C9 C10 H10 120.1 . . ?
C11 C10 H10 120.1 . . ?
C10 C11 C12 118.6(4) . . ?
C10 C11 H11 120.7 . . ?
C12 C11 H11 120.7 . . ?
C11 C12 C13 118.5(4) . . ?
C11 C12 H12 120.8 . . ?
C13 C12 H12 120.8 . . ?
N4 C13 C12 122.9(3) . . ?
N4 C13 C14 117.0(3) . . ?
C12 C13 C14 120.0(3) . . ?
N5 C14 C13 114.2(3) . . ?
N5 C14 H14A 108.7 . . ?
C13 C14 H14A 108.7 . . ?
N5 C14 H14B 108.7 . . ?
C13 C14 H14B 108.7 . . ?
H14A C14 H14B 107.6 . . ?
O2 C15 N7 122.2(4) . . ?
O2 C15 N5 121.4(4) . . ?
N7 C15 N5 116.3(3) . . ?
N6 C16 N5 112.5(3) . . ?
N6 C16 H16A 109.1 . . ?
N5 C16 H16A 109.1 . . ?
N6 C16 H16B 109.1 . . ?
N5 C16 H16B 109.1 . . ?
H16A C16 H16B 107.8 . . ?
N6 C17 N7 113.4(3) . . ?
N6 C17 H17A 108.9 . . ?
N7 C17 H17A 108.9 . . ?
N6 C17 H17B 108.9 . . ?
N7 C17 H17B 108.9 . . ?
H17A C17 H17B 107.7 . . ?
N6 C18 C21 107.0(3) . . ?
N6 C18 C20 108.2(3) . . ?
C21 C18 C20 108.5(3) . . ?
N6 C18 C19 115.4(3) . . ?
C21 C18 C19 109.0(3) . . ?
C20 C18 C19 108.6(3) . . ?
C18 C19 H19A 109.5 . . ?
C18 C19 H19B 109.5 . . ?
H19A C19 H19B 109.5 . . ?
C18 C19 H19C 109.5 . . ?
H19A C19 H19C 109.5 . . ?
H19B C19 H19C 109.5 . . ?
C18 C20 H20A 109.5 . . ?
C18 C20 H20B 109.5 . . ?
H20A C20 H20B 109.5 . . ?
C18 C20 H20C 109.5 . . ?
H20A C20 H20C 109.5 . . ?
H20B C20 H20C 109.5 . . ?
C18 C21 H21A 109.5 . . ?
C18 C21 H21B 109.5 . . ?
H21A C21 H21B 109.5 . . ?
C18 C21 H21C 109.5 . . ?
H21A C21 H21C 109.5 . . ?
H21B C21 H21C 109.5 . . ?
N7 C22 C23 114.3(3) . . ?
N7 C22 H22A 108.7 . . ?
C23 C22 H22A 108.7 . . ?
N7 C22 H22B 108.7 . . ?
C23 C22 H22B 108.7 . . ?
H22A C22 H22B 107.6 . . ?
N8 C23 C24 123.0(3) . . ?
N8 C23 C22 115.6(3) . . ?
C24 C23 C22 121.3(3) . . ?
C23 C24 C25 118.6(3) . . ?
C23 C24 H24 120.7 . . ?
C25 C24 H24 120.7 . . ?
C26 C25 C24 118.8(4) . . ?
C26 C25 H25 120.6 . . ?
C24 C25 H25 120.6 . . ?
C27 C26 C25 119.2(3) . . ?
C27 C26 H26 120.4 . . ?
C25 C26 H26 120.4 . . ?
N8 C27 C26 123.0(3) . . ?
N8 C27 C28 114.6(3) . . ?
C26 C27 C28 122.4(3) . . ?
N1 C28 C27 115.3(3) 2_666 . ?
N1 C28 H28A 108.4 2_666 . ?
C27 C28 H28A 108.4 . . ?
N1 C28 H28B 108.4 2_666 . ?
C27 C28 H28B 108.4 . . ?
H28A C28 H28B 107.5 . . ?
C1 N1 C28 117.9(3) . 2_666 ?
C1 N1 C2 123.6(3) . . ?
C28 N1 C2 117.8(3) 2_666 . ?
C2 N2 C3 107.0(3) . . ?
C2 N2 C4 116.5(3) . . ?
C3 N2 C4 119.1(3) . . ?
C1 N3 C8 117.8(3) . . ?
C1 N3 C3 117.7(3) . . ?
C8 N3 C3 119.2(3) . . ?
C13 N4 C9 117.8(3) . . ?
C15 N5 C14 118.4(3) . . ?
C15 N5 C16 119.4(3) . . ?
C14 N5 C16 117.3(3) . . ?
C16 N6 C17 106.7(3) . . ?
C16 N6 C18 118.6(3) . . ?
C17 N6 C18 115.2(3) . . ?
C15 N7 C22 120.0(3) . . ?
C15 N7 C17 122.9(3) . . ?
C22 N7 C17 116.9(3) . . ?
C27 N8 C23 117.4(3) . . ?
Cl2 C29 Cl1 111.3(2) . . ?
Cl2 C29 Cl3 110.51(19) . . ?
Cl1 C29 Cl3 110.03(19) . . ?
Cl2 C29 H29 108.3 . . ?
Cl1 C29 H29 108.3 . . ?
Cl3 C29 H29 108.3 . . ?

loop_
_geom_bond_atom_site_label_1
_geom_bond_atom_site_label_2
_geom_bond_distance
_geom_bond_site_symmetry_2
_geom_bond_publ_flag
C1 O1 1.228(4) . ?
C1 N1 1.365(4) . ?
C1 N3 1.379(4) . ?
C2 N2 1.442(4) . ?
C2 N1 1.474(4) . ?
C2 H2A 0.9900 . ?
C2 H2B 0.9900 . ?
C3 N2 1.444(4) . ?
C3 N3 1.469(4) . ?
C3 H3A 0.9900 . ?
C3 H3B 0.9900 . ?
C4 N2 1.498(4) . ?
C4 C7 1.531(5) . ?
C4 C6 1.533(5) . ?
C4 C5 1.542(5) . ?
C5 H5A 0.9800 . ?
C5 H5B 0.9800 . ?
C5 H5C 0.9800 . ?
C6 H6A 0.9800 . ?
C6 H6B 0.9800 . ?
C6 H6C 0.9800 . ?
C7 H7A 0.9800 . ?
C7 H7B 0.9800 . ?
C7 H7C 0.9800 . ?
C8 N3 1.448(4) . ?
C8 C9 1.509(4) . ?
C8 H8A 0.9900 . ?
C8 H8B 0.9900 . ?
C9 N4 1.341(4) . ?
C9 C10 1.371(4) . ?
C10 C11 1.372(5) . ?
C10 H10 0.9500 . ?
C11 C12 1.382(4) . ?
C11 H11 0.9500 . ?
C12 C13 1.386(4) . ?
C12 H12 0.9500 . ?
C13 N4 1.336(4) . ?
C13 C14 1.517(4) . ?
C14 N5 1.449(4) . ?
C14 H14A 0.9900 . ?
C14 H14B 0.9900 . ?
C15 O2 1.235(4) . ?
C15 N7 1.355(4) . ?
C15 N5 1.368(4) . ?
C16 N6 1.431(4) . ?
C16 N5 1.467(4) . ?
C16 H16A 0.9900 . ?
C16 H16B 0.9900 . ?
C17 N6 1.435(4) . ?
C17 N7 1.462(4) . ?
C17 H17A 0.9900 . ?
C17 H17B 0.9900 . ?
C18 N6 1.492(4) . ?
C18 C21 1.513(5) . ?
C18 C20 1.521(5) . ?
C18 C19 1.525(5) . ?
C19 H19A 0.9800 . ?
C19 H19B 0.9800 . ?
C19 H19C 0.9800 . ?
C20 H20A 0.9800 . ?
C20 H20B 0.9800 . ?
C20 H20C 0.9800 . ?
C21 H21A 0.9800 . ?
C21 H21B 0.9800 . ?
C21 H21C 0.9800 . ?
C22 N7 1.445(4) . ?
C22 C23 1.515(4) . ?
C22 H22A 0.9900 . ?
C22 H22B 0.9900 . ?
C23 N8 1.342(4) . ?
C23 C24 1.377(4) . ?
C24 C25 1.382(4) . ?
C24 H24 0.9500 . ?
C25 C26 1.372(4) . ?
C25 H25 0.9500 . ?
C26 C27 1.371(4) . ?
C26 H26 0.9500 . ?
C27 N8 1.336(4) . ?
C27 C28 1.510(4) . ?
C28 N1 1.448(4) 2_666 ?
C28 H28A 0.9900 . ?
C28 H28B 0.9900 . ?
N1 C28 1.448(4) 2_666 ?
C29 Cl2 1.748(4) . ?
C29 Cl1 1.753(3) . ?
C29 Cl3 1.757(3) . ?
C29 H29 1.0000 . ?

loop_
_geom_torsion_atom_site_label_1
_geom_torsion_atom_site_label_2
_geom_torsion_atom_site_label_3
_geom_torsion_atom_site_label_4
_geom_torsion
_geom_torsion_site_symmetry_1
_geom_torsion_site_symmetry_2
_geom_torsion_site_symmetry_3
_geom_torsion_site_symmetry_4
_geom_torsion_publ_flag
N3 C8 C9 N4 -97.4(4) . . . . ?
N3 C8 C9 C10 82.6(4) . . . . ?
N4 C9 C10 C11 0.4(6) . . . . ?
C8 C9 C10 C11 -179.6(4) . . . . ?
C9 C10 C11 C12 0.0(6) . . . . ?
C10 C11 C12 C13 -0.6(6) . . . . ?
C11 C12 C13 N4 0.7(6) . . . . ?
C11 C12 C13 C14 -176.7(3) . . . . ?
N4 C13 C14 N5 22.5(5) . . . . ?
C12 C13 C14 N5 -160.0(3) . . . . ?
N7 C22 C23 N8 156.0(3) . . . . ?
N7 C22 C23 C24 -25.7(5) . . . . ?
N8 C23 C24 C25 0.0(6) . . . . ?
C22 C23 C24 C25 -178.3(3) . . . . ?
C23 C24 C25 C26 0.1(6) . . . . ?
C24 C25 C26 C27 0.3(6) . . . . ?
C25 C26 C27 N8 -0.8(6) . . . . ?
C25 C26 C27 C28 178.5(3) . . . . ?
N8 C27 C28 N1 -172.3(3) . . . 2_666 ?
C26 C27 C28 N1 8.4(6) . . . 2_666 ?
O1 C1 N1 C28 -5.5(5) . . . 2_666 ?
N3 C1 N1 C28 176.1(3) . . . 2_666 ?
O1 C1 N1 C2 -176.3(3) . . . . ?
N3 C1 N1 C2 5.3(5) . . . . ?
N2 C2 N1 C1 -20.6(5) . . . . ?
N2 C2 N1 C28 168.6(3) . . . 2_666 ?
N1 C2 N2 C3 46.3(4) . . . . ?
N1 C2 N2 C4 -89.7(4) . . . . ?
N3 C3 N2 C2 -60.5(4) . . . . ?
N3 C3 N2 C4 74.2(4) . . . . ?
C7 C4 N2 C2 177.3(3) . . . . ?
C6 C4 N2 C2 -67.2(4) . . . . ?
C5 C4 N2 C2 54.3(4) . . . . ?
C7 C4 N2 C3 46.7(4) . . . . ?
C6 C4 N2 C3 162.2(3) . . . . ?
C5 C4 N2 C3 -76.2(4) . . . . ?
O1 C1 N3 C8 8.7(5) . . . . ?
N1 C1 N3 C8 -172.9(3) . . . . ?
O1 C1 N3 C3 162.7(4) . . . . ?
N1 C1 N3 C3 -18.9(5) . . . . ?
C9 C8 N3 C1 -148.2(3) . . . . ?
C9 C8 N3 C3 58.2(4) . . . . ?
N2 C3 N3 C1 48.8(4) . . . . ?
N2 C3 N3 C8 -157.5(3) . . . . ?
C12 C13 N4 C9 -0.3(6) . . . . ?
C14 C13 N4 C9 177.2(3) . . . . ?
C10 C9 N4 C13 -0.3(5) . . . . ?
C8 C9 N4 C13 179.8(3) . . . . ?
O2 C15 N5 C14 -18.0(5) . . . . ?
N7 C15 N5 C14 165.6(3) . . . . ?
O2 C15 N5 C16 -172.6(3) . . . . ?
N7 C15 N5 C16 11.0(5) . . . . ?
C13 C14 N5 C15 -81.5(4) . . . . ?
C13 C14 N5 C16 73.6(4) . . . . ?
N6 C16 N5 C15 -40.8(4) . . . . ?
N6 C16 N5 C14 164.3(3) . . . . ?
N5 C16 N6 C17 59.3(4) . . . . ?
N5 C16 N6 C18 -72.8(4) . . . . ?
N7 C17 N6 C16 -51.7(4) . . . . ?
N7 C17 N6 C18 82.2(4) . . . . ?
C21 C18 N6 C16 -156.6(3) . . . . ?
C20 C18 N6 C16 -39.8(4) . . . . ?
C19 C18 N6 C16 82.0(4) . . . . ?
C21 C18 N6 C17 75.2(4) . . . . ?
C20 C18 N6 C17 -168.0(3) . . . . ?
C19 C18 N6 C17 -46.2(5) . . . . ?
O2 C15 N7 C22 4.6(5) . . . . ?
N5 C15 N7 C22 -179.0(3) . . . . ?
O2 C15 N7 C17 179.9(3) . . . . ?
N5 C15 N7 C17 -3.7(5) . . . . ?
C23 C22 N7 C15 100.3(4) . . . . ?
C23 C22 N7 C17 -75.3(4) . . . . ?
N6 C17 N7 C15 25.8(5) . . . . ?
N6 C17 N7 C22 -158.8(3) . . . . ?
C26 C27 N8 C23 0.8(6) . . . . ?
C28 C27 N8 C23 -178.5(3) . . . . ?
C24 C23 N8 C27 -0.4(6) . . . . ?
C22 C23 N8 C27 177.9(3) . . . . ?
